data_4078298
loop_
_publ_author_name
'Hirano, Masafumi'
'Arai, Yasutomo'
'Hamamura, Yuka'
'Komine, Nobuyuki'
'Komiya, Sanshiro'

_publ_section_title
;
 Stoichiometric and Catalytic Cross Dimerization between Conjugated Dienes
 and Conjugated Carbonyls by a Ruthenium(0) Complex: Straightforward
 Access to Unsaturated Carbonyl Compounds by an Oxidative Coupling
 Mechanism
;
_journal_issue 10
_journal_name_full Organometallics
_journal_page_first 4006
_journal_paper_doi 10.1021/om300234d
_journal_volume 31
_journal_year 2012
_chemical_formula_moiety 'C20 H31 N O2 Ru'
_chemical_formula_sum 'C20 H31 N O2 Ru'
_chemical_formula_weight 418.54
_space_group_IT_number 2
_symmetry_cell_setting triclinic
_symmetry_Int_Tables_number 2
_symmetry_space_group_name_Hall '-P 1'
_symmetry_space_group_name_H-M 'P -1'
_atom_sites_solution_hydrogens geom
_atom_sites_solution_primary direct
_atom_sites_solution_secondary difmap
_cell_angle_alpha 84.032(10)
_cell_angle_beta 86.657(11)
_cell_angle_gamma 69.827(6)
_cell_formula_units_Z 2
_cell_length_a 8.464(3)
_cell_length_b 10.961(3)
_cell_length_c 11.182(3)
_cell_measurement_reflns_used 2958
_cell_measurement_temperature 200
_cell_measurement_theta_max 27.48
_cell_measurement_theta_min 3.09
_cell_volume 968.2(5)
_computing_cell_refinement CrystalClear
_computing_data_collection 'CrystalClear (Rigaku Inc., 2007)'
_computing_data_reduction CrystalClear
_computing_molecular_graphics 'CrystalStructure 4.0'
_computing_publication_material 'CrystalStructure 4.0 (Rigaku, 2010)'
_computing_structure_refinement 'SHELXL97 (Sheldrick, 2008)'
_computing_structure_solution 'SIR92 (Altomare, et al., 1994)'
_diffrn_ambient_temperature 200
_diffrn_detector_area_resol_mean 7.314
_diffrn_measured_fraction_theta_full 0.984
_diffrn_measured_fraction_theta_max 0.984
_diffrn_measurement_device_type 'Rigaku Mercury70'
_diffrn_measurement_method \w
_diffrn_radiation_type 'Mo K\a'
_diffrn_radiation_wavelength 0.71075
_diffrn_reflns_av_R_equivalents 0.0214
_diffrn_reflns_limit_h_max 10
_diffrn_reflns_limit_h_min -7
_diffrn_reflns_limit_k_max 13
_diffrn_reflns_limit_k_min -14
_diffrn_reflns_limit_l_max 14
_diffrn_reflns_limit_l_min -11
_diffrn_reflns_number 7818
_diffrn_reflns_theta_full 27.48
_diffrn_reflns_theta_max 27.48
_diffrn_standards_number 0
_exptl_absorpt_coefficient_mu 0.821
_exptl_absorpt_correction_T_max 0.976
_exptl_absorpt_correction_T_min 0.924
_exptl_absorpt_correction_type numerical
_exptl_absorpt_process_details 'NUMABS (Rigaku, 1999)'
_exptl_crystal_colour yellow
_exptl_crystal_density_diffrn 1.436
_exptl_crystal_density_method 'not measured'
_exptl_crystal_description prism
_exptl_crystal_F_000 436.00
_exptl_crystal_size_max 0.270
_exptl_crystal_size_mid 0.060
_exptl_crystal_size_min 0.030
_refine_diff_density_max 1.420
_refine_diff_density_min -0.890
_refine_ls_extinction_method none
_refine_ls_goodness_of_fit_ref 1.227
_refine_ls_hydrogen_treatment constr
_refine_ls_number_parameters 212
_refine_ls_number_reflns 4370
_refine_ls_number_restraints 0
_refine_ls_R_factor_gt 0.0401
_refine_ls_shift/su_max 0.001
_refine_ls_structure_factor_coef Fsqd
_refine_ls_weighting_details 'w = 1/[\s^2^(Fo^2^)+(0.0590P)^2^+0.2678P] where P=(Fo^2^+2Fc^2^)/3'
_refine_ls_weighting_scheme calc
_refine_ls_wR_factor_ref 0.1183
_reflns_number_gt 3800
_reflns_number_total 4370
_reflns_threshold_expression F^2^>2.0\s(F^2^)
_cod_data_source_file om300234d_si_001.cif
_cod_data_source_block 3ca
_cod_database_code 4078298

loop_
_symmetry_equiv_pos_site_id
_symmetry_equiv_pos_as_xyz
1 +X,+Y,+Z
2 -X,-Y,-Z

loop_
_atom_site_label
_atom_site_type_symbol
_atom_site_fract_x
_atom_site_fract_y
_atom_site_fract_z
_atom_site_U_iso_or_equiv
_atom_site_adp_type
_atom_site_occupancy
_atom_site_symmetry_multiplicity
_atom_site_calc_flag
_atom_site_refinement_flags
Ru1 Ru -0.00021(3) 0.68069(3) 0.75780(2) 0.02957(12) Uani 1.0 2 d .
O1 O 0.2057(4) 0.7624(5) 0.2474(3) 0.0683(11) Uani 1.0 2 d .
O2 O 0.4852(4) 0.6870(4) 0.2398(3) 0.0469(8) Uani 1.0 2 d .
N1 N 0.0718(5) 0.4768(4) 0.7468(3) 0.0410(8) Uani 1.0 2 d .
C1 C 0.2021(5) 0.6414(5) 0.8811(4) 0.0390(9) Uani 1.0 2 d .
C2 C 0.1695(5) 0.7700(4) 0.8257(4) 0.0358(8) Uani 1.0 2 d .
C3 C 0.1758(5) 0.7861(4) 0.6974(3) 0.0320(8) Uani 1.0 2 d .
C4 C 0.2117(5) 0.6729(4) 0.6345(3) 0.0336(8) Uani 1.0 2 d .
C5 C 0.2002(6) 0.6819(5) 0.4993(4) 0.0419(10) Uani 1.0 2 d .
C6 C 0.3574(6) 0.6924(5) 0.4309(4) 0.0432(10) Uani 1.0 2 d .
C7 C 0.3359(5) 0.7184(4) 0.2973(4) 0.0373(9) Uani 1.0 2 d .
C8 C 0.4789(6) 0.7122(6) 0.1096(4) 0.0543(12) Uani 1.0 2 d .
C9 C 0.1263(7) 0.8861(5) 0.8978(4) 0.0550(12) Uani 1.0 2 d .
C10 C 0.1424(6) 0.9213(5) 0.6329(4) 0.0469(10) Uani 1.0 2 d .
C11 C 0.1187(6) 0.3686(5) 0.7393(4) 0.0443(10) Uani 1.0 2 d .
C12 C 0.1812(7) 0.2275(5) 0.7319(5) 0.0578(12) Uani 1.0 2 d .
C13 C -0.1923(5) 0.6524(5) 0.8843(4) 0.0431(10) Uani 1.0 2 d .
C14 C -0.1886(6) 0.7774(5) 0.8888(4) 0.0525(12) Uani 1.0 2 d .
C15 C -0.3254(11) 0.8986(9) 0.8365(7) 0.104(3) Uiso 1.0 2 d .
C16 C -0.3242(8) 0.9215(6) 0.7066(6) 0.0792(18) Uani 1.0 2 d .
C17 C -0.1883(5) 0.8195(5) 0.6401(4) 0.0464(10) Uani 1.0 2 d .
C18 C -0.1925(5) 0.6937(5) 0.6313(4) 0.0398(9) Uani 1.0 2 d .
C19 C -0.3280(7) 0.6443(6) 0.6890(4) 0.0580(13) Uani 1.0 2 d .
C20 C -0.3256(7) 0.6201(8) 0.8229(5) 0.077(2) Uani 1.0 2 d .
H1A H 0.1722 0.6338 0.9678 0.0468 Uiso 1.0 2 calc R
H1B H 0.3110 0.5756 0.8594 0.0468 Uiso 1.0 2 calc R
H4 H 0.3174 0.6029 0.6633 0.0403 Uiso 1.0 2 calc R
H5A H 0.1022 0.7591 0.4736 0.0503 Uiso 1.0 2 calc R
H5B H 0.1796 0.6036 0.4770 0.0503 Uiso 1.0 2 calc R
H6A H 0.3868 0.7636 0.4608 0.0518 Uiso 1.0 2 calc R
H6B H 0.4525 0.6100 0.4481 0.0518 Uiso 1.0 2 calc R
H8A H 0.4213 0.8055 0.0880 0.0652 Uiso 1.0 2 calc R
H8B H 0.4175 0.6620 0.0776 0.0652 Uiso 1.0 2 calc R
H8C H 0.5938 0.6861 0.0754 0.0652 Uiso 1.0 2 calc R
H9A H 0.0292 0.9564 0.8628 0.0660 Uiso 1.0 2 calc R
H9B H 0.2228 0.9162 0.8964 0.0660 Uiso 1.0 2 calc R
H9C H 0.0988 0.8613 0.9810 0.0660 Uiso 1.0 2 calc R
H10A H 0.0419 0.9831 0.6685 0.0563 Uiso 1.0 2 calc R
H10B H 0.1242 0.9190 0.5475 0.0563 Uiso 1.0 2 calc R
H10C H 0.2394 0.9489 0.6410 0.0563 Uiso 1.0 2 calc R
H12A H 0.0944 0.1913 0.7629 0.0693 Uiso 1.0 2 calc R
H12B H 0.2824 0.1877 0.7799 0.0693 Uiso 1.0 2 calc R
H12C H 0.2088 0.2089 0.6478 0.0693 Uiso 1.0 2 calc R
H13 H -0.1458 0.5920 0.9571 0.0518 Uiso 1.0 2 calc R
H14 H -0.1404 0.7900 0.9643 0.0630 Uiso 1.0 2 calc R
H15A H -0.4360 0.8923 0.8637 0.1243 Uiso 1.0 2 calc R
H15B H -0.3151 0.9754 0.8703 0.1243 Uiso 1.0 2 calc R
H16A H -0.3108 1.0073 0.6845 0.0950 Uiso 1.0 2 calc R
H16B H -0.4352 0.9271 0.6779 0.0950 Uiso 1.0 2 calc R
H17 H -0.1400 0.8561 0.5671 0.0557 Uiso 1.0 2 calc R
H18 H -0.1464 0.6573 0.5531 0.0477 Uiso 1.0 2 calc R
H19A H -0.4391 0.7086 0.6660 0.0696 Uiso 1.0 2 calc R
H19B H -0.3174 0.5619 0.6550 0.0696 Uiso 1.0 2 calc R
H20A H -0.3099 0.5268 0.8446 0.0928 Uiso 1.0 2 calc R
H20B H -0.4372 0.6718 0.8555 0.0928 Uiso 1.0 2 calc R

loop_
_atom_site_aniso_label
_atom_site_aniso_U_11
_atom_site_aniso_U_22
_atom_site_aniso_U_33
_atom_site_aniso_U_12
_atom_site_aniso_U_13
_atom_site_aniso_U_23
Ru1 0.02876(17) 0.03054(18) 0.02893(17) -0.00998(12) 0.00413(10) -0.00368(11)
O1 0.0370(18) 0.115(4) 0.0435(17) -0.0158(19) -0.0021(14) 0.0021(18)
O2 0.0317(15) 0.073(3) 0.0326(13) -0.0153(15) 0.0077(11) -0.0059(13)
N1 0.0423(19) 0.034(2) 0.0478(19) -0.0135(15) 0.0028(15) -0.0072(15)
C1 0.035(2) 0.051(3) 0.0322(18) -0.0169(18) -0.0055(15) 0.0011(17)
C2 0.035(2) 0.039(3) 0.0351(18) -0.0136(17) -0.0011(15) -0.0079(16)
C3 0.0304(18) 0.034(2) 0.0322(17) -0.0123(15) -0.0011(14) -0.0015(15)
C4 0.0273(18) 0.041(3) 0.0355(18) -0.0157(16) 0.0066(14) -0.0052(15)
C5 0.040(3) 0.056(3) 0.0363(19) -0.025(2) 0.0100(16) -0.0116(18)
C6 0.042(3) 0.054(3) 0.0345(19) -0.018(2) 0.0050(16) -0.0055(18)
C7 0.033(2) 0.040(3) 0.0397(19) -0.0141(17) 0.0043(16) -0.0056(16)
C8 0.051(3) 0.072(4) 0.034(2) -0.015(3) 0.0084(18) -0.004(2)
C9 0.076(4) 0.049(3) 0.047(3) -0.027(3) -0.001(3) -0.017(2)
C10 0.050(3) 0.042(3) 0.051(3) -0.020(2) -0.0005(19) 0.0041(19)
C11 0.040(3) 0.046(3) 0.053(3) -0.020(2) -0.0016(18) -0.0063(19)
C12 0.048(3) 0.038(3) 0.088(4) -0.014(2) -0.008(3) -0.012(3)
C13 0.037(3) 0.064(3) 0.0327(19) -0.025(2) 0.0100(16) -0.0050(18)
C14 0.044(3) 0.061(3) 0.047(3) -0.012(3) 0.0231(19) -0.014(2)
C16 0.053(4) 0.058(4) 0.105(5) 0.015(3) -0.021(3) -0.018(4)
C17 0.030(2) 0.052(3) 0.051(3) -0.0091(18) -0.0064(17) 0.009(2)
C18 0.040(3) 0.052(3) 0.0290(17) -0.0176(19) -0.0044(15) -0.0043(16)
C19 0.054(3) 0.084(4) 0.051(3) -0.041(3) 0.002(2) -0.014(3)
C20 0.059(4) 0.146(7) 0.052(3) -0.071(4) 0.003(3) 0.005(4)

loop_
_atom_type_symbol
_atom_type_description
_atom_type_scat_dispersion_real
_atom_type_scat_dispersion_imag
_atom_type_scat_source
C C 0.0033 0.0016
;
International Tables for Crystallography
(1992, Vol. C, Tables 4.2.6.8 and 6.1.1.4)
;
H H 0.0000 0.0000
;
International Tables for Crystallography
(1992, Vol. C, Table 6.1.1.4)
;
N N 0.0061 0.0033
;
International Tables for Crystallography
(1992, Vol. C, Tables 4.2.6.8 and 6.1.1.4)
;
O O 0.0106 0.0060
;
International Tables for Crystallography
(1992, Vol. C, Tables 4.2.6.8 and 6.1.1.4)
;
Ru Ru -1.2594 0.8363
;
International Tables for Crystallography
(1992, Vol. C, Tables 4.2.6.8 and 6.1.1.4)
;

loop_
_geom_angle_atom_site_label_1
_geom_angle_atom_site_label_2
_geom_angle_atom_site_label_3
_geom_angle
_geom_angle_publ_flag
N1 Ru1 C1 88.14(16) yes
N1 Ru1 C2 122.09(14) yes
N1 Ru1 C3 120.55(14) yes
N1 Ru1 C4 86.11(15) yes
N1 Ru1 C13 84.36(17) yes
N1 Ru1 C14 120.93(18) yes
N1 Ru1 C17 121.53(18) yes
N1 Ru1 C18 84.59(16) yes
C1 Ru1 C2 37.98(16) yes
C1 Ru1 C3 67.51(15) yes
C1 Ru1 C4 78.39(15) yes
C1 Ru1 C13 99.05(16) yes
C1 Ru1 C14 92.43(16) yes
C1 Ru1 C17 149.3(2) yes
C1 Ru1 C18 172.72(17) yes
C2 Ru1 C3 37.69(14) yes
C2 Ru1 C4 67.65(15) yes
C2 Ru1 C13 116.01(17) yes
C2 Ru1 C14 88.40(18) yes
C2 Ru1 C17 111.73(18) yes
C2 Ru1 C18 148.22(16) yes
C3 Ru1 C4 37.71(15) yes
C3 Ru1 C13 149.71(17) yes
C3 Ru1 C14 113.79(19) yes
C3 Ru1 C17 88.74(17) yes
C3 Ru1 C18 116.03(15) yes
C4 Ru1 C13 170.22(17) yes
C4 Ru1 C14 151.4(2) yes
C4 Ru1 C17 94.84(15) yes
C4 Ru1 C18 100.58(15) yes
C13 Ru1 C14 37.3(2) yes
C13 Ru1 C17 92.04(16) yes
C13 Ru1 C18 80.75(16) yes
C14 Ru1 C17 79.28(16) yes
C14 Ru1 C18 91.72(17) yes
C17 Ru1 C18 37.67(19) yes
C7 O2 C8 115.3(3) yes
Ru1 N1 C11 176.2(4) yes
Ru1 C1 C2 72.6(3) yes
Ru1 C2 C1 69.4(3) yes
Ru1 C2 C3 71.7(3) yes
Ru1 C2 C9 128.8(4) yes
C1 C2 C3 117.3(4) yes
C1 C2 C9 122.1(4) yes
C3 C2 C9 120.6(4) yes
Ru1 C3 C2 70.6(3) yes
Ru1 C3 C4 69.7(3) yes
Ru1 C3 C10 130.4(3) yes
C2 C3 C4 117.8(4) yes
C2 C3 C10 119.8(4) yes
C4 C3 C10 122.4(4) yes
Ru1 C4 C3 72.6(3) yes
Ru1 C4 C5 123.4(3) yes
C3 C4 C5 121.6(4) yes
C4 C5 C6 114.0(4) yes
C5 C6 C7 113.3(4) yes
O1 C7 O2 123.4(4) yes
O1 C7 C6 125.9(4) yes
O2 C7 C6 110.8(4) yes
N1 C11 C12 178.8(5) yes
Ru1 C13 C14 71.1(3) yes
Ru1 C13 C20 112.0(3) yes
C14 C13 C20 124.8(5) yes
Ru1 C14 C13 71.6(3) yes
Ru1 C14 C15 114.0(4) yes
C13 C14 C15 122.8(6) yes
C14 C15 C16 115.9(6) yes
C15 C16 C17 115.7(5) yes
Ru1 C17 C16 113.6(4) yes
Ru1 C17 C18 71.2(3) yes
C16 C17 C18 122.7(5) yes
Ru1 C18 C17 71.2(3) yes
Ru1 C18 C19 112.2(3) yes
C17 C18 C19 124.1(4) yes
C18 C19 C20 115.9(5) yes
C13 C20 C19 116.1(6) yes
Ru1 C1 H1A 116.298 no
Ru1 C1 H1B 116.297 no
C2 C1 H1A 116.298 no
C2 C1 H1B 116.292 no
H1A C1 H1B 113.288 no
Ru1 C4 H4 111.351 no
C3 C4 H4 111.350 no
C5 C4 H4 111.349 no
C4 C5 H5A 108.766 no
C4 C5 H5B 108.761 no
C6 C5 H5A 108.761 no
C6 C5 H5B 108.757 no
H5A C5 H5B 107.643 no
C5 C6 H6A 108.912 no
C5 C6 H6B 108.918 no
C7 C6 H6A 108.905 no
C7 C6 H6B 108.908 no
H6A C6 H6B 107.743 no
O2 C8 H8A 109.471 no
O2 C8 H8B 109.479 no
O2 C8 H8C 109.474 no
H8A C8 H8B 109.472 no
H8A C8 H8C 109.465 no
H8B C8 H8C 109.467 no
C2 C9 H9A 109.467 no
C2 C9 H9B 109.473 no
C2 C9 H9C 109.473 no
H9A C9 H9B 109.466 no
H9A C9 H9C 109.470 no
H9B C9 H9C 109.480 no
C3 C10 H10A 109.474 no
C3 C10 H10B 109.467 no
C3 C10 H10C 109.469 no
H10A C10 H10B 109.472 no
H10A C10 H10C 109.477 no
H10B C10 H10C 109.468 no
C11 C12 H12A 109.471 no
C11 C12 H12B 109.470 no
C11 C12 H12C 109.468 no
H12A C12 H12B 109.473 no
H12A C12 H12C 109.471 no
H12B C12 H12C 109.474 no
Ru1 C13 H13 113.801 no
C14 C13 H13 113.797 no
C20 C13 H13 113.798 no
Ru1 C14 H14 113.861 no
C13 C14 H14 113.868 no
C15 C14 H14 113.867 no
C14 C15 H15A 108.316 no
C14 C15 H15B 108.320 no
C16 C15 H15A 108.318 no
C16 C15 H15B 108.321 no
H15A C15 H15B 107.416 no
C15 C16 H16A 108.346 no
C15 C16 H16B 108.350 no
C17 C16 H16A 108.345 no
C17 C16 H16B 108.348 no
H16A C16 H16B 107.424 no
Ru1 C17 H17 114.094 no
C16 C17 H17 114.098 no
C18 C17 H17 114.095 no
Ru1 C18 H18 113.950 no
C17 C18 H18 113.952 no
C19 C18 H18 113.952 no
C18 C19 H19A 108.313 no
C18 C19 H19B 108.315 no
C20 C19 H19A 108.318 no
C20 C19 H19B 108.324 no
H19A C19 H19B 107.420 no
C13 C20 H20A 108.276 no
C13 C20 H20B 108.275 no
C19 C20 H20A 108.263 no
C19 C20 H20B 108.272 no
H20A C20 H20B 107.391 no

loop_
_geom_bond_atom_site_label_1
_geom_bond_atom_site_label_2
_geom_bond_distance
_geom_bond_publ_flag
Ru1 N1 2.119(4) yes
Ru1 C1 2.160(5) yes
Ru1 C2 2.203(5) yes
Ru1 C3 2.218(5) yes
Ru1 C4 2.181(4) yes
Ru1 C13 2.175(5) yes
Ru1 C14 2.168(5) yes
Ru1 C17 2.176(4) yes
Ru1 C18 2.177(5) yes
O1 C7 1.187(5) yes
O2 C7 1.334(5) yes
O2 C8 1.454(5) yes
N1 C11 1.124(6) yes
C1 C2 1.420(6) yes
C2 C3 1.428(5) yes
C2 C9 1.503(7) yes
C3 C4 1.422(6) yes
C3 C10 1.519(6) yes
C4 C5 1.512(5) yes
C5 C6 1.529(7) yes
C6 C7 1.501(6) yes
C11 C12 1.461(7) yes
C13 C14 1.388(8) yes
C13 C20 1.513(9) yes
C14 C15 1.517(9) yes
C15 C16 1.449(10) yes
C16 C17 1.520(7) yes
C17 C18 1.405(8) yes
C18 C19 1.515(8) yes
C19 C20 1.493(7) yes
C1 H1A 0.990 no
C1 H1B 0.990 no
C4 H4 1.000 no
C5 H5A 0.990 no
C5 H5B 0.990 no
C6 H6A 0.990 no
C6 H6B 0.990 no
C8 H8A 0.980 no
C8 H8B 0.980 no
C8 H8C 0.980 no
C9 H9A 0.980 no
C9 H9B 0.980 no
C9 H9C 0.980 no
C10 H10A 0.980 no
C10 H10B 0.980 no
C10 H10C 0.980 no
C12 H12A 0.980 no
C12 H12B 0.980 no
C12 H12C 0.980 no
C13 H13 1.000 no
C14 H14 1.000 no
C15 H15A 0.990 no
C15 H15B 0.990 no
C16 H16A 0.990 no
C16 H16B 0.990 no
C17 H17 1.000 no
C18 H18 1.000 no
C19 H19A 0.990 no
C19 H19B 0.990 no
C20 H20A 0.990 no
C20 H20B 0.990 no

loop_
_geom_contact_atom_site_label_1
_geom_contact_atom_site_label_2
_geom_contact_distance
_geom_contact_publ_flag
_geom_contact_site_symmetry_2
O1 C5 2.866(5) no .
O1 C8 2.628(6) no .
N1 C19 3.311(6) no .
N1 C20 3.288(7) no .
C3 C6 3.363(5) no .
C5 C10 3.033(7) no .
C5 C17 3.469(6) no .
C5 C18 3.523(7) no .
C6 C10 3.501(6) no .
C9 C10 2.948(7) no .
C9 C14 3.283(9) no .
C10 C17 3.345(8) no .
C13 C16 3.266(8) no .
C14 C19 3.270(9) no .
C15 C18 3.256(10) no .
C15 C19 3.390(12) no .
C15 C20 3.072(13) no .
C16 C19 3.076(10) no .
C16 C20 3.426(11) no .
C17 C20 3.294(9) no .
O1 C11 3.500(7) no 2_566
O1 C12 3.234(7) no 2_566
O2 N1 3.560(5) no 2_666
O2 C11 3.213(6) no 2_666
O2 C12 3.308(7) no 2_666
N1 O2 3.560(5) no 2_666
C8 C13 3.576(6) no 1_654
C8 C20 3.597(7) no 1_654
C11 O1 3.500(7) no 2_566
C11 O2 3.213(6) no 2_666
C12 O1 3.234(7) no 2_566
C12 O2 3.308(7) no 2_666
C13 C8 3.576(6) no 1_456
C20 C8 3.597(7) no 1_456
Ru1 H5A 3.3487 no .
Ru1 H5B 3.4631 no .
Ru1 H9A 3.4443 no .
Ru1 H10A 3.4925 no .
O1 H5A 2.6287 no .
O1 H5B 2.9901 no .
O1 H6A 2.9136 no .
O1 H6B 3.0904 no .
O1 H8A 2.6016 no .
O1 H8B 2.5901 no .
O1 H8C 3.5904 no .
O2 H6A 2.6858 no .
O2 H6B 2.4274 no .
N1 H1A 3.4532 no .
N1 H1B 2.9912 no .
N1 H4 2.9309 no .
N1 H5B 3.3979 no .
N1 H12A 3.0557 no .
N1 H12B 3.0487 no .
N1 H12C 3.0608 no .
N1 H13 3.0039 no .
N1 H18 3.0122 no .
N1 H19B 3.2945 no .
N1 H20A 3.2286 no .
C1 H4 2.5913 no .
C1 H9A 3.2413 no .
C1 H9B 3.0996 no .
C1 H9C 2.6100 no .
C1 H13 3.2252 no .
C1 H14 2.9444 no .
C2 H4 2.6579 no .
C2 H10A 2.7092 no .
C2 H10B 3.3386 no .
C2 H10C 2.8774 no .
C2 H14 2.9210 no .
C3 H1A 3.3029 no .
C3 H1B 2.7325 no .
C3 H5A 2.6832 no .
C3 H5B 3.3229 no .
C3 H6A 3.0872 no .
C3 H9A 2.7016 no .
C3 H9B 2.8812 no .
C3 H9C 3.3310 no .
C3 H17 2.9431 no .
C4 H1B 2.6899 no .
C4 H6A 2.6902 no .
C4 H6B 2.7940 no .
C4 H10A 3.2569 no .
C4 H10B 2.6333 no .
C4 H10C 3.1224 no .
C4 H17 3.0477 no .
C4 H18 3.2801 no .
C5 H10B 2.5609 no .
C5 H10C 3.5892 no .
C5 H17 2.9608 no .
C5 H18 3.0569 no .
C6 H4 2.7246 no .
C6 H10B 2.9595 no .
C7 H5A 2.6679 no .
C7 H5B 2.7722 no .
C7 H8A 2.5929 no .
C7 H8B 2.5924 no .
C7 H8C 3.1724 no .
C9 H1A 2.6939 no .
C9 H1B 3.2809 no .
C9 H10A 2.7083 no .
C9 H10C 3.0593 no .
C9 H14 2.8362 no .
C9 H15B 3.5444 no .
C10 H4 3.2760 no .
C10 H5A 2.7555 no .
C10 H6A 2.9552 no .
C10 H9A 2.7095 no .
C10 H9B 3.0538 no .
C10 H17 2.8731 no .
C11 H4 3.5367 no .
C13 H1A 3.2078 no .
C13 H15A 2.7224 no .
C13 H15B 3.3169 no .
C13 H19A 3.1772 no .
C13 H19B 3.2018 no .
C14 H1A 3.0482 no .
C14 H9A 3.1051 no .
C14 H9C 3.1393 no .
C14 H16A 3.1500 no .
C14 H16B 3.1652 no .
C14 H20A 3.3366 no .
C14 H20B 2.7876 no .
C15 H9A 3.3089 no .
C15 H13 3.3452 no .
C15 H17 3.3149 no .
C15 H19A 3.3639 no .
C15 H20B 2.9340 no .
C16 H10A 3.3867 no .
C16 H14 3.3042 no .
C16 H18 3.3642 no .
C16 H19A 2.9038 no .
C16 H20B 3.4429 no .
C17 H5A 2.9241 no .
C17 H10A 3.1166 no .
C17 H10B 3.2701 no .
C17 H15A 3.1511 no .
C17 H15B 3.1663 no .
C17 H19A 2.7752 no .
C17 H19B 3.3473 no .
C18 H5A 3.2097 no .
C18 H5B 3.3832 no .
C18 H16A 3.3397 no .
C18 H16B 2.7504 no .
C18 H20A 3.1765 no .
C18 H20B 3.2011 no .
C19 H13 3.3562 no .
C19 H15A 3.3499 no .
C19 H16B 2.9054 no .
C19 H17 3.3784 no .
C20 H14 3.3673 no .
C20 H15A 2.8798 no .
C20 H16B 3.4205 no .
C20 H18 3.3471 no .
H1A H4 3.5614 no .
H1A H9A 3.4204 no .
H1A H9B 3.2817 no .
H1A H9C 2.3716 no .
H1A H13 2.8926 no .
H1A H14 2.6092 no .
H1B H4 2.1819 no .
H1B H9C 3.4063 no .
H4 H5A 2.8797 no .
H4 H5B 2.4437 no .
H4 H6A 2.8816 no .
H4 H6B 2.6087 no .
H4 H10B 3.4293 no .
H5A H6A 2.4221 no .
H5A H6B 2.8634 no .
H5A H10A 3.3405 no .
H5A H10B 2.0817 no .
H5A H10C 3.4508 no .
H5A H17 2.2146 no .
H5A H18 2.7673 no .
H5B H6A 2.8636 no .
H5B H6B 2.3374 no .
H5B H10B 3.4923 no .
H5B H17 3.3301 no .
H5B H18 2.7195 no .
H6A H10B 2.5028 no .
H6A H10C 2.9246 no .
H9A H10A 2.1631 no .
H9A H10C 2.9586 no .
H9A H14 2.8041 no .
H9A H15B 2.8462 no .
H9A H16A 3.4498 no .
H9B H10A 2.9441 no .
H9B H10C 2.8430 no .
H9C H14 2.4317 no .
H9C H15B 3.5401 no .
H10A H16A 2.9013 no .
H10A H17 2.7578 no .
H10B H17 2.5495 no .
H13 H14 2.1959 no .
H13 H15A 3.4591 no .
H13 H20A 2.2575 no .
H13 H20B 2.6018 no .
H14 H15A 2.6293 no .
H14 H15B 2.2548 no .
H14 H20B 3.5208 no .
H15A H16A 2.6219 no .
H15A H16B 2.0720 no .
H15A H19A 3.1472 no .
H15A H20B 2.4317 no .
H15B H16A 2.0720 no .
H15B H16B 2.6085 no .
H16A H17 2.2666 no .
H16B H17 2.6234 no .
H16B H18 3.4844 no .
H16B H19A 2.4239 no .
H16B H20B 3.2631 no .
H17 H18 2.2195 no .
H17 H19A 3.5167 no .
H18 H19A 2.6207 no .
H18 H19B 2.2562 no .
H19A H20A 2.6600 no .
H19A H20B 2.1152 no .
H19B H20A 2.1151 no .
H19B H20B 2.6385 no .
O1 H9A 3.2003 no 2_576
O1 H9C 3.1359 no 1_554
O1 H10A 3.0562 no 2_576
O1 H12A 2.4201 no 2_566
O1 H12C 3.5518 no 2_566
O1 H15B 3.4292 no 2_576
O1 H16A 3.1257 no 2_576
O1 H19B 3.4226 no 2_566
O1 H20A 3.2446 no 2_566
O2 H1B 3.0829 no 2_666
O2 H4 3.1458 no 2_666
O2 H12B 2.7490 no 2_666
O2 H12C 3.5085 no 2_666
O2 H15B 3.5876 no 2_576
O2 H16A 3.3402 no 2_576
O2 H19B 3.5567 no 2_566
O2 H20A 3.4063 no 2_566
N1 H8C 3.4037 no 2_666
N1 H13 3.3648 no 2_567
C1 H8B 3.0092 no 1_556
C1 H8C 3.4008 no 2_666
C1 H13 3.1344 no 2_567
C1 H20A 3.4103 no 2_567
C1 H20B 3.1767 no 1_655
C2 H8B 3.4674 no 1_556
C2 H19A 3.5555 no 1_655
C2 H20B 3.1519 no 1_655
C3 H19A 3.0805 no 1_655
C3 H20B 3.5791 no 1_655
C4 H6B 3.5716 no 2_666
C4 H19A 3.1563 no 1_655
C5 H6B 3.5422 no 2_666
C5 H19B 3.1671 no 2_566
C6 H6B 3.3232 no 2_666
C6 H16A 3.3070 no 2_576
C6 H19A 3.2783 no 1_655
C6 H19B 3.1701 no 2_566
C7 H12A 3.5161 no 2_566
C7 H16A 2.9671 no 2_576
C7 H19B 3.1194 no 2_566
C7 H20A 3.3358 no 2_566
C8 H1A 3.5069 no 1_554
C8 H1B 3.0345 no 2_666
C8 H9B 3.3960 no 1_554
C8 H9C 3.3933 no 1_554
C8 H12B 2.9854 no 2_666
C8 H13 3.4180 no 1_654
C8 H15A 3.4060 no 1_654
C8 H15B 3.2477 no 2_576
C8 H20A 3.3755 no 2_566
C8 H20B 2.9294 no 1_654
C9 H8A 3.2010 no 1_556
C9 H8B 3.3951 no 1_556
C9 H9A 3.2962 no 2_577
C9 H9C 3.1586 no 2_577
C9 H12A 3.4515 no 1_565
C10 H5A 3.5202 no 2_576
C10 H10B 3.0486 no 2_576
C10 H12A 3.3214 no 1_565
C10 H12C 3.4096 no 1_565
C10 H17 3.1293 no 2_576
C10 H19A 3.5215 no 1_655
C11 H5B 3.5137 no 2_566
C11 H8C 3.1469 no 2_666
C11 H13 3.4976 no 2_567
C11 H14 3.5625 no 2_567
C11 H18 3.2993 no 2_566
C12 H5A 3.3741 no 2_566
C12 H8C 3.3640 no 2_666
C12 H10A 3.4257 no 1_545
C12 H10C 3.1856 no 1_545
C12 H14 3.3868 no 2_567
C12 H18 3.2944 no 2_566
C13 H1A 3.3446 no 2_567
C13 H8C 2.6895 no 1_456
C13 H13 3.5819 no 2_567
C14 H8C 3.0230 no 1_456
C15 H8A 3.2503 no 2_576
C15 H8C 3.5522 no 1_456
C17 H10B 3.5494 no 2_576
C17 H12C 3.2874 no 2_566
C18 H5B 3.5581 no 2_566
C18 H12C 3.1866 no 2_566
C19 H4 3.2195 no 1_455
C19 H5B 3.2912 no 2_566
C19 H6A 3.4491 no 1_455
C19 H6B 3.4820 no 1_455
C20 H1A 3.3785 no 2_567
C20 H1B 3.2732 no 1_455
C20 H8B 3.4510 no 1_456
C20 H8B 3.4997 no 2_566
C20 H8C 2.9700 no 1_456
H1A C8 3.5069 no 1_556
H1A C13 3.3446 no 2_567
H1A C20 3.3785 no 2_567
H1A H8B 2.5956 no 1_556
H1A H8C 3.4498 no 2_666
H1A H13 2.6087 no 2_567
H1A H20A 2.6383 no 2_567
H1B O2 3.0829 no 2_666
H1B C8 3.0345 no 2_666
H1B C20 3.2732 no 1_655
H1B H8B 2.9985 no 1_556
H1B H8B 2.8703 no 2_666
H1B H8C 2.7291 no 2_666
H1B H13 3.1927 no 2_567
H1B H19A 3.4951 no 1_655
H1B H20A 3.0637 no 1_655
H1B H20A 3.3838 no 2_567
H1B H20B 2.6809 no 1_655
H4 O2 3.1458 no 2_666
H4 C19 3.2195 no 1_655
H4 H6B 2.8250 no 2_666
H4 H19A 2.6936 no 1_655
H4 H19B 2.9640 no 1_655
H4 H20B 3.3829 no 1_655
H5A C10 3.5202 no 2_576
H5A C12 3.3741 no 2_566
H5A H10A 2.9852 no 2_576
H5A H10B 3.3750 no 2_576
H5A H12A 3.1060 no 2_566
H5A H12C 2.9285 no 2_566
H5B C11 3.5137 no 2_566
H5B C18 3.5581 no 2_566
H5B C19 3.2912 no 2_566
H5B H6B 3.2785 no 2_666
H5B H12C 3.5012 no 2_566
H5B H18 3.0233 no 2_566
H5B H19B 2.3934 no 2_566
H6A C19 3.4491 no 1_655
H6A H16A 2.7416 no 2_576
H6A H19A 2.7015 no 1_655
H6A H19B 3.4192 no 1_655
H6B C4 3.5716 no 2_666
H6B C5 3.5422 no 2_666
H6B C6 3.3232 no 2_666
H6B C19 3.4820 no 1_655
H6B H4 2.8250 no 2_666
H6B H5B 3.2785 no 2_666
H6B H6B 2.4487 no 2_666
H6B H19A 3.0729 no 1_655
H6B H19B 2.9979 no 1_655
H6B H19B 2.8770 no 2_566
H8A C9 3.2010 no 1_554
H8A C15 3.2503 no 2_576
H8A H9B 2.7126 no 1_554
H8A H9C 2.8867 no 1_554
H8A H12B 3.0099 no 2_666
H8A H15A 2.9333 no 1_654
H8A H15A 3.4556 no 2_576
H8A H15B 2.3424 no 2_576
H8A H16A 3.3224 no 2_576
H8A H20B 3.0921 no 1_654
H8B C1 3.0092 no 1_554
H8B C2 3.4674 no 1_554
H8B C9 3.3951 no 1_554
H8B C20 3.4510 no 1_654
H8B C20 3.4997 no 2_566
H8B H1A 2.5956 no 1_554
H8B H1B 2.9985 no 1_554
H8B H1B 2.8703 no 2_666
H8B H9B 3.2608 no 1_554
H8B H9C 3.0002 no 1_554
H8B H20A 3.4718 no 1_654
H8B H20A 2.5896 no 2_566
H8B H20B 2.7145 no 1_654
H8C N1 3.4037 no 2_666
H8C C1 3.4008 no 2_666
H8C C11 3.1469 no 2_666
H8C C12 3.3640 no 2_666
H8C C13 2.6895 no 1_654
H8C C14 3.0230 no 1_654
H8C C15 3.5522 no 1_654
H8C C20 2.9700 no 1_654
H8C H1A 3.4498 no 2_666
H8C H1B 2.7291 no 2_666
H8C H12B 2.7004 no 2_666
H8C H13 2.4595 no 1_654
H8C H14 3.0079 no 1_654
H8C H15A 3.0565 no 1_654
H8C H20A 3.1759 no 1_654
H8C H20B 2.5144 no 1_654
H9A O1 3.2003 no 2_576
H9A C9 3.2962 no 2_577
H9A H9A 3.2678 no 2_577
H9A H9B 3.4361 no 2_577
H9A H9C 2.6887 no 2_577
H9A H12A 2.9139 no 1_565
H9B C8 3.3960 no 1_556
H9B H8A 2.7126 no 1_556
H9B H8B 3.2608 no 1_556
H9B H9A 3.4361 no 2_577
H9B H9C 3.3043 no 2_577
H9B H12A 3.0809 no 1_565
H9B H12B 3.3097 no 1_565
H9B H14 3.5564 no 2_577
H9B H15A 2.8138 no 1_655
H9B H15B 3.2164 no 2_577
H9B H20B 3.2327 no 1_655
H9C O1 3.1359 no 1_556
H9C C8 3.3933 no 1_556
H9C C9 3.1586 no 2_577
H9C H8A 2.8867 no 1_556
H9C H8B 3.0002 no 1_556
H9C H9A 2.6887 no 2_577
H9C H9B 3.3043 no 2_577
H9C H9C 2.9836 no 2_577
H9C H12A 3.3120 no 2_567
H9C H15B 3.5431 no 2_577
H10A O1 3.0562 no 2_576
H10A C12 3.4257 no 1_565
H10A H5A 2.9852 no 2_576
H10A H10B 2.7891 no 2_576
H10A H12A 2.7874 no 1_565
H10A H12C 3.2289 no 1_565
H10A H17 3.2446 no 2_576
H10B C10 3.0486 no 2_576
H10B C17 3.5494 no 2_576
H10B H5A 3.3750 no 2_576
H10B H10A 2.7891 no 2_576
H10B H10B 2.4482 no 2_576
H10B H16A 3.1368 no 2_576
H10B H17 2.6994 no 2_576
H10C C12 3.1856 no 1_565
H10C H12A 2.9546 no 1_565
H10C H12B 3.3113 no 1_565
H10C H12C 2.7798 no 1_565
H10C H16B 2.7338 no 1_655
H10C H17 2.9400 no 2_576
H10C H19A 3.0682 no 1_655
H12A O1 2.4201 no 2_566
H12A C7 3.5161 no 2_566
H12A C9 3.4515 no 1_545
H12A C10 3.3214 no 1_545
H12A H5A 3.1060 no 2_566
H12A H9A 2.9139 no 1_545
H12A H9B 3.0809 no 1_545
H12A H9C 3.3120 no 2_567
H12A H10A 2.7874 no 1_545
H12A H10C 2.9546 no 1_545
H12A H14 3.1343 no 2_567
H12B O2 2.7490 no 2_666
H12B C8 2.9854 no 2_666
H12B H8A 3.0099 no 2_666
H12B H8C 2.7004 no 2_666
H12B H9B 3.3097 no 1_545
H12B H10C 3.3113 no 1_545
H12B H14 3.0371 no 2_567
H12B H15A 3.3682 no 1_645
H12B H15B 3.5335 no 1_645
H12B H16A 3.4953 no 1_645
H12B H16B 3.2893 no 1_645
H12C O1 3.5518 no 2_566
H12C O2 3.5085 no 2_666
H12C C10 3.4096 no 1_545
H12C C17 3.2874 no 2_566
H12C C18 3.1866 no 2_566
H12C H5A 2.9285 no 2_566
H12C H5B 3.5012 no 2_566
H12C H10A 3.2289 no 1_545
H12C H10C 2.7798 no 1_545
H12C H16B 3.4952 no 1_645
H12C H17 2.7258 no 2_566
H12C H18 2.5292 no 2_566
H13 N1 3.3648 no 2_567
H13 C1 3.1344 no 2_567
H13 C8 3.4180 no 1_456
H13 C11 3.4976 no 2_567
H13 C13 3.5819 no 2_567
H13 H1A 2.6087 no 2_567
H13 H1B 3.1927 no 2_567
H13 H8C 2.4595 no 1_456
H13 H13 2.7433 no 2_567
H14 C11 3.5625 no 2_567
H14 C12 3.3868 no 2_567
H14 H8C 3.0079 no 1_456
H14 H9B 3.5564 no 2_577
H14 H12A 3.1343 no 2_567
H14 H12B 3.0371 no 2_567
H15A C8 3.4060 no 1_456
H15A H8A 2.9333 no 1_456
H15A H8A 3.4556 no 2_576
H15A H8C 3.0565 no 1_456
H15A H9B 2.8138 no 1_455
H15A H12B 3.3682 no 1_465
H15B O1 3.4292 no 2_576
H15B O2 3.5876 no 2_576
H15B C8 3.2477 no 2_576
H15B H8A 2.3424 no 2_576
H15B H9B 3.2164 no 2_577
H15B H9C 3.5431 no 2_577
H15B H12B 3.5335 no 1_465
H16A O1 3.1257 no 2_576
H16A O2 3.3402 no 2_576
H16A C6 3.3070 no 2_576
H16A C7 2.9671 no 2_576
H16A H6A 2.7416 no 2_576
H16A H8A 3.3224 no 2_576
H16A H10B 3.1368 no 2_576
H16A H12B 3.4953 no 1_465
H16B H10C 2.7338 no 1_455
H16B H12B 3.2893 no 1_465
H16B H12C 3.4952 no 1_465
H17 C10 3.1293 no 2_576
H17 H10A 3.2446 no 2_576
H17 H10B 2.6994 no 2_576
H17 H10C 2.9400 no 2_576
H17 H12C 2.7258 no 2_566
H18 C11 3.2993 no 2_566
H18 C12 3.2944 no 2_566
H18 H5B 3.0233 no 2_566
H18 H12C 2.5292 no 2_566
H19A C2 3.5555 no 1_455
H19A C3 3.0805 no 1_455
H19A C4 3.1563 no 1_455
H19A C6 3.2783 no 1_455
H19A C10 3.5215 no 1_455
H19A H1B 3.4951 no 1_455
H19A H4 2.6936 no 1_455
H19A H6A 2.7015 no 1_455
H19A H6B 3.0729 no 1_455
H19A H10C 3.0682 no 1_455
H19B O1 3.4226 no 2_566
H19B O2 3.5567 no 2_566
H19B C5 3.1671 no 2_566
H19B C6 3.1701 no 2_566
H19B C7 3.1194 no 2_566
H19B H4 2.9640 no 1_455
H19B H5B 2.3934 no 2_566
H19B H6A 3.4192 no 1_455
H19B H6B 2.9979 no 1_455
H19B H6B 2.8770 no 2_566
H20A O1 3.2446 no 2_566
H20A O2 3.4063 no 2_566
H20A C1 3.4103 no 2_567
H20A C7 3.3358 no 2_566
H20A C8 3.3755 no 2_566
H20A H1A 2.6383 no 2_567
H20A H1B 3.0637 no 1_455
H20A H1B 3.3838 no 2_567
H20A H8B 3.4718 no 1_456
H20A H8B 2.5896 no 2_566
H20A H8C 3.1759 no 1_456
H20B C1 3.1767 no 1_455
H20B C2 3.1519 no 1_455
H20B C3 3.5791 no 1_455
H20B C8 2.9294 no 1_456
H20B H1B 2.6809 no 1_455
H20B H4 3.3829 no 1_455
H20B H8A 3.0921 no 1_456
H20B H8B 2.7145 no 1_456
H20B H8C 2.5144 no 1_456
H20B H9B 3.2327 no 1_455

loop_
_geom_torsion_atom_site_label_1
_geom_torsion_atom_site_label_2
_geom_torsion_atom_site_label_3
_geom_torsion_atom_site_label_4
_geom_torsion
_geom_torsion_publ_flag
N1 Ru1 C1 C2 154.84(16) no
N1 Ru1 C2 C1 -30.1(2) no
N1 Ru1 C2 C3 99.77(17) no
N1 Ru1 C2 C9 -145.3(3) no
N1 Ru1 C3 C2 -104.18(16) no
N1 Ru1 C3 C4 26.89(19) no
N1 Ru1 C3 C10 142.7(3) no
N1 Ru1 C4 C3 -157.02(16) no
N1 Ru1 C4 C5 86.1(3) no
N1 Ru1 C13 C14 169.26(18) no
N1 Ru1 C13 C20 -70.0(3) no
N1 Ru1 C14 C13 -12.5(3) no
N1 Ru1 C14 C15 -130.9(3) no
N1 Ru1 C17 C16 130.9(3) no
N1 Ru1 C17 C18 12.7(3) no
N1 Ru1 C18 C17 -169.19(17) no
N1 Ru1 C18 C19 70.7(3) no
C1 Ru1 C2 C1 -0.00(16) no
C1 Ru1 C2 C3 129.9(3) no
C1 Ru1 C2 C9 -115.2(4) no
C2 Ru1 C1 C2 -0.00(15) no
C1 Ru1 C3 C2 -30.74(14) no
C1 Ru1 C3 C4 100.33(17) no
C1 Ru1 C3 C10 -143.8(4) no
C3 Ru1 C1 C2 30.52(14) no
C1 Ru1 C4 C3 -68.12(17) no
C1 Ru1 C4 C5 175.0(3) no
C4 Ru1 C1 C2 68.43(17) no
C1 Ru1 C13 C14 82.05(18) no
C1 Ru1 C13 C20 -157.2(3) no
C13 Ru1 C1 C2 -121.17(18) no
C1 Ru1 C14 C13 -101.8(2) no
C1 Ru1 C14 C15 139.8(4) no
C14 Ru1 C1 C2 -84.3(2) no
C1 Ru1 C17 C16 -65.3(5) no
C1 Ru1 C17 C18 176.4(2) no
C17 Ru1 C1 C2 -11.3(4) no
C2 Ru1 C3 C2 0.00(15) no
C2 Ru1 C3 C4 131.1(3) no
C2 Ru1 C3 C10 -113.1(4) no
C3 Ru1 C2 C1 -129.9(3) no
C3 Ru1 C2 C3 0.00(14) no
C3 Ru1 C2 C9 115.0(4) no
C2 Ru1 C4 C3 -29.89(14) no
C2 Ru1 C4 C5 -146.7(3) no
C4 Ru1 C2 C1 -99.96(17) no
C4 Ru1 C2 C3 29.91(14) no
C4 Ru1 C2 C9 144.9(3) no
C2 Ru1 C13 C14 46.2(2) no
C2 Ru1 C13 C20 166.9(2) no
C13 Ru1 C2 C1 70.09(19) no
C13 Ru1 C2 C3 -160.04(15) no
C13 Ru1 C2 C9 -45.1(4) no
C2 Ru1 C14 C13 -139.56(19) no
C2 Ru1 C14 C15 102.0(4) no
C14 Ru1 C2 C1 96.01(17) no
C14 Ru1 C2 C3 -134.11(17) no
C14 Ru1 C2 C9 -19.1(3) no
C2 Ru1 C17 C16 -72.8(4) no
C2 Ru1 C17 C18 168.91(15) no
C17 Ru1 C2 C1 173.80(15) no
C17 Ru1 C2 C3 -56.33(19) no
C17 Ru1 C2 C9 58.7(3) no
C2 Ru1 C18 C17 -19.8(4) no
C2 Ru1 C18 C19 -139.9(3) no
C18 Ru1 C2 C1 -173.30(19) no
C18 Ru1 C2 C3 -43.4(3) no
C18 Ru1 C2 C9 71.6(4) no
C3 Ru1 C4 C3 0.00(14) no
C3 Ru1 C4 C5 -116.8(4) no
C4 Ru1 C3 C2 -131.1(3) no
C4 Ru1 C3 C4 0.00(15) no
C4 Ru1 C3 C10 115.8(4) no
C3 Ru1 C13 C14 21.7(4) no
C3 Ru1 C13 C20 142.5(3) no
C13 Ru1 C3 C2 37.5(3) no
C13 Ru1 C3 C4 168.5(2) no
C13 Ru1 C3 C10 -75.6(4) no
C3 Ru1 C14 C13 -168.23(15) no
C3 Ru1 C14 C15 73.3(4) no
C14 Ru1 C3 C2 51.66(18) no
C14 Ru1 C3 C4 -177.27(15) no
C14 Ru1 C3 C10 -61.4(3) no
C3 Ru1 C17 C16 -103.4(3) no
C3 Ru1 C17 C18 138.31(18) no
C17 Ru1 C3 C2 129.35(17) no
C17 Ru1 C3 C4 -99.58(17) no
C17 Ru1 C3 C10 16.3(3) no
C3 Ru1 C18 C17 -47.73(19) no
C3 Ru1 C18 C19 -167.8(2) no
C18 Ru1 C3 C2 156.24(14) no
C18 Ru1 C3 C4 -72.69(17) no
C18 Ru1 C3 C10 43.2(4) no
C4 Ru1 C14 C13 -171.7(2) no
C4 Ru1 C14 C15 69.8(5) no
C14 Ru1 C4 C3 5.2(4) no
C14 Ru1 C4 C5 -111.6(4) no
C4 Ru1 C17 C16 -140.7(3) no
C4 Ru1 C17 C18 101.06(19) no
C17 Ru1 C4 C3 81.63(19) no
C17 Ru1 C4 C5 -35.2(3) no
C4 Ru1 C18 C17 -84.18(17) no
C4 Ru1 C18 C19 155.8(3) no
C18 Ru1 C4 C3 119.23(17) no
C18 Ru1 C4 C5 2.4(3) no
C13 Ru1 C14 C13 -0.00(17) no
C13 Ru1 C14 C15 -118.5(5) no
C14 Ru1 C13 C14 -0.0(2) no
C14 Ru1 C13 C20 120.8(4) no
C13 Ru1 C17 C16 46.3(4) no
C13 Ru1 C17 C18 -72.0(2) no
C17 Ru1 C13 C14 -69.3(2) no
C17 Ru1 C13 C20 51.5(3) no
C13 Ru1 C18 C17 105.66(19) no
C13 Ru1 C18 C19 -14.4(3) no
C18 Ru1 C13 C14 -105.33(18) no
C18 Ru1 C13 C20 15.4(3) no
C14 Ru1 C17 C16 11.1(3) no
C14 Ru1 C17 C18 -107.2(3) no
C17 Ru1 C14 C13 108.0(3) no
C17 Ru1 C14 C15 -10.5(4) no
C14 Ru1 C18 C17 69.9(2) no
C14 Ru1 C18 C19 -50.2(3) no
C18 Ru1 C14 C13 72.2(2) no
C18 Ru1 C14 C15 -46.2(4) no
C17 Ru1 C18 C17 0.00(18) no
C17 Ru1 C18 C19 -120.1(4) no
C18 Ru1 C17 C16 118.3(4) no
C18 Ru1 C17 C18 0.00(17) no
C8 O2 C7 O1 1.0(7) no
C8 O2 C7 C6 -178.2(4) no
Ru1 C1 C2 Ru1 0.000(14) no
Ru1 C1 C2 C3 -55.1(3) no
Ru1 C1 C2 C9 123.6(4) no
Ru1 C2 C3 Ru1 0.0 no
Ru1 C2 C3 C4 -53.1(3) no
Ru1 C2 C3 C10 126.2(3) no
C1 C2 C3 Ru1 54.0(4) no
C1 C2 C3 C4 0.9(6) no
C1 C2 C3 C10 -179.9(4) no
C9 C2 C3 Ru1 -124.8(5) no
C9 C2 C3 C4 -177.9(4) no
C9 C2 C3 C10 1.3(6) no
Ru1 C3 C4 Ru1 0.0 no
Ru1 C3 C4 C5 118.9(4) no
C2 C3 C4 Ru1 53.5(4) no
C2 C3 C4 C5 172.4(4) no
C10 C3 C4 Ru1 -125.7(4) no
C10 C3 C4 C5 -6.8(6) no
Ru1 C4 C5 C6 172.3(3) no
C3 C4 C5 C6 83.2(5) no
C4 C5 C6 C7 -172.6(4) no
C5 C6 C7 O1 20.2(7) no
C5 C6 C7 O2 -160.7(4) no
Ru1 C13 C14 Ru1 0.0 no
Ru1 C13 C14 C15 107.2(4) no
Ru1 C13 C20 C19 -14.2(6) no
C14 C13 C20 C19 67.5(6) no
C20 C13 C14 Ru1 -104.2(4) no
C20 C13 C14 C15 3.0(7) no
Ru1 C14 C15 C16 8.3(10) no
C13 C14 C15 C16 -74.6(9) no
C14 C15 C16 C17 1.3(11) no
C15 C16 C17 Ru1 -10.1(8) no
C15 C16 C17 C18 71.9(8) no
Ru1 C17 C18 Ru1 0.0 no
Ru1 C17 C18 C19 104.6(3) no
C16 C17 C18 Ru1 -106.4(5) no
C16 C17 C18 C19 -1.9(7) no
Ru1 C18 C19 C20 11.1(5) no
C17 C18 C19 C20 -70.6(6) no
C18 C19 C20 C13 2.1(7) no
